data_7240744
loop_
_publ_author_name
'Keller, Sarah'
'Prescimone, Alessandro'
'La Placa, Maria-Grazia'
'Junquera-Hern\'andez, Jos\'e M.'
'Bolink, Henk J.'
'Constable, Edwin C.'
'Sessolo, Michele'
'Ort\'i, Enrique'
'Housecroft, Catherine E.'

_publ_section_title
;
 The shiny side of copper: bringing copper(i) light-emitting
 electrochemical cells closer to application
;
_journal_issue 38
_journal_name_full 'RSC Advances'
_journal_page_first 22631
_journal_page_last 22644
_journal_paper_doi 10.1039/D0RA03824E
_journal_volume 10
_journal_year 2020
_chemical_compound_source 'Sarah Keller'
_chemical_formula_moiety '[C49 H42 Cu1 F6 N2 O1 P3] + 1.5(C4 H10 O)'
_chemical_formula_sum 'C55 H57 Cu F6 N2 O2.5 P3'
_chemical_formula_weight 1056.52
_chemical_melting_point ?
_space_group_IT_number 2
_space_group_name_Hall '-P 1'
_space_group_name_H-M_alt 'P -1'
_symmetry_cell_setting triclinic
_symmetry_space_group_name_Hall '-P 1'
_symmetry_space_group_name_H-M 'P -1'
_atom_sites_solution_hydrogens difmap
_atom_sites_solution_primary other
_audit_creation_date 2018-11-19
_audit_creation_method CRYSTALS_ver_14.61_build_7031
_audit_update_record
;
2020-01-17 deposited with the CCDC.	2020-06-15 downloaded from the CCDC.
;
_cell_angle_alpha 74.958(2)
_cell_angle_beta 84.595(2)
_cell_angle_gamma 87.789(3)
_cell_formula_units_Z 2
_cell_length_a 9.7384(7)
_cell_length_b 14.1543(10)
_cell_length_c 18.9271(13)
_cell_measurement_reflns_used 9922
_cell_measurement_temperature 130
_cell_measurement_theta_max 70
_cell_measurement_theta_min 4
_cell_volume 2508.1(3)
_computing_cell_refinement 'Apex2 (Bruker AXS, 2006)'
_computing_data_collection 'Apex2 (Bruker AXS, 2006)'
_computing_data_reduction 'Apex2 (Bruker AXS, 2006)'
_computing_molecular_graphics 'CAMERON (Watkin et al., 1996)'
_computing_publication_material 'CRYSTALS (Betteridge et al., 2003)'
_computing_structure_refinement 'CRYSTALS (Betteridge et al., 2003)'
_computing_structure_solution 'Superflip (Palatinus & Chapuis, 2007)'
_diffrn_ambient_temperature 130
_diffrn_measured_fraction_theta_full 0.979
_diffrn_measured_fraction_theta_max 0.950
_diffrn_measurement_device Area
_diffrn_measurement_device_type 'Bruker Kappa Apex2'
_diffrn_measurement_method '\f & \w scans'
_diffrn_radiation_monochromator graphite
_diffrn_radiation_type 'Cu K\a'
_diffrn_radiation_wavelength 1.54180
_diffrn_reflns_av_R_equivalents 0.023
_diffrn_reflns_av_unetI/netI 0.035
_diffrn_reflns_limit_h_max 11
_diffrn_reflns_limit_h_min -11
_diffrn_reflns_limit_k_max 16
_diffrn_reflns_limit_k_min -16
_diffrn_reflns_limit_l_max 22
_diffrn_reflns_limit_l_min -19
_diffrn_reflns_number 30758
_diffrn_reflns_theta_full 68.000
_diffrn_reflns_theta_max 70.121
_diffrn_reflns_theta_min 2.426
_diffrn_standards_number 0
_exptl_absorpt_coefficient_mu 2.088
_exptl_absorpt_correction_T_max 0.80
_exptl_absorpt_correction_T_min 0.72
_exptl_absorpt_correction_type multi-scan
_exptl_absorpt_process_details 'SADABS (Siemens, 1996)'
_exptl_crystal_colour green
_exptl_crystal_density_diffrn 1.40
_exptl_crystal_density_meas ?
_exptl_crystal_density_method 'not measured'
_exptl_crystal_description block
_exptl_crystal_F_000 1098
_exptl_crystal_recrystallization_method
; 
DCM / Et2O
;
_exptl_crystal_size_max 0.250
_exptl_crystal_size_mid 0.180
_exptl_crystal_size_min 0.110
_platon_squeeze_details
;
this equates to 68 electrons per formula unit and that be rationalised as
1.5 Et2O molecules per formula unit.
All of the numbers and formulae in this cif file have been modified to keep
account of this result.
;
_refine_diff_density_max 1.29
_refine_diff_density_min -0.73
_refine_ls_extinction_method None
_refine_ls_goodness_of_fit_ref 0.9723
_refine_ls_hydrogen_treatment constr
_refine_ls_matrix_type full
_refine_ls_number_parameters 559
_refine_ls_number_reflns 9042
_refine_ls_number_restraints 602
_refine_ls_R_factor_all 0.0521
_refine_ls_R_factor_gt 0.0490
_refine_ls_shift/su_max 0.0005304
_refine_ls_shift/su_mean 0.0000183
_refine_ls_structure_factor_coef Fsqd
_refine_ls_weighting_details
;
 Method= Modified Sheldrick 
 w=1/[\s^2^(F^2^) + ( 0.10P)^2^ + 3.33P] 
 ,where P=(max(Fo^2^,0) + 2Fc^2^)/3 
;
_refine_ls_weighting_scheme calc
_refine_ls_wR_factor_all 0.1501
_refine_ls_wR_factor_gt 0.1441
_refine_ls_wR_factor_ref 0.1498
_reflns_limit_h_max 11
_reflns_limit_h_min -11
_reflns_limit_k_max 16
_reflns_limit_k_min -16
_reflns_limit_l_max 22
_reflns_limit_l_min 0
_reflns_number_gt 8371
_reflns_number_total 9047
_reflns_threshold_expression I>2.0\s(I)
_oxford_diffrn_Wilson_B_factor 2.20
_oxford_diffrn_Wilson_scale 79.39
_oxford_refine_ls_r_factor_ref 0.0521
_oxford_refine_ls_scale 0.12273(5)
_oxford_reflns_number_all 9047
_oxford_structure_analysis_title 'SK235_130K_0m in P-1'
_cod_data_source_file d0ra03824e2.cif
_cod_data_source_block SK235_130K
_cod_depositor_comments
;
The following automatic conversions were performed:

data item '_chemical_melting_point' value 'not measured' was changed
to '?' -- the value is undefined or not given.

data item '_exptl_crystal_density_meas' value 'not measured' was
changed to '?' -- the value is perceived as not measured.

Automatic conversion script
Id: cif_fix_values 7556 2019-12-06 15:28:31Z antanas 

 Adding full bibliography for 7240738--7240744.cif.
;
_cod_original_sg_symbol_H-M 'P -1 '
_cod_original_formula_sum 'C55 H57 Cu1 F6 N2 O2.50 P3'
_cod_database_code 7240744
_oxford_refine_reflns_threshold_expression_ref I>-3.0\s(I)

loop_
_symmetry_equiv_pos_as_xyz
x,y,z
-x,-y,-z

loop_
_atom_site_label
_atom_site_type_symbol
_atom_site_fract_x
_atom_site_fract_y
_atom_site_fract_z
_atom_site_U_iso_or_equiv
_atom_site_occupancy
_atom_site_adp_type
_atom_site_refinement_flags_posn
_atom_site_refinement_flags_adp
_atom_site_refinement_flags_occupancy
_atom_site_disorder_assembly
_atom_site_disorder_group
_atom_site_attached_hydrogens
Cu1 Cu 0.57380(3) 0.12551(2) 0.196630(17) 0.0233 1.0000 Uani . U . . . .
P2 P 0.52430(6) 0.07418(4) 0.31942(3) 0.0240 1.0000 Uani . U . . . .
C3 C 0.4226(2) 0.16222(18) 0.35865(13) 0.0273 1.0000 Uani . U . . . .
C4 C 0.3061(3) 0.2043(2) 0.32430(16) 0.0351 1.0000 Uani . U . . . .
C5 C 0.2268(3) 0.2734(2) 0.35059(19) 0.0447 1.0000 Uani . U . . . .
C6 C 0.2627(3) 0.3015(2) 0.4111(2) 0.0506 1.0000 Uani . U . . . .
C7 C 0.3786(4) 0.2600(2) 0.44543(18) 0.0485 1.0000 Uani . U . . . .
C8 C 0.4581(3) 0.1905(2) 0.41938(15) 0.0347 1.0000 Uani . U . . . .
C9 C 0.4352(2) -0.04111(18) 0.36076(13) 0.0274 1.0000 Uani . U . . . .
C10 C 0.3301(2) -0.0516(2) 0.41730(13) 0.0297 1.0000 Uani . U . . . .
C11 C 0.2686(3) -0.1418(2) 0.44756(14) 0.0368 1.0000 Uani . U . . . .
C12 C 0.3115(3) -0.2221(2) 0.42235(16) 0.0420 1.0000 Uani . U . . . .
C13 C 0.4159(3) -0.2127(2) 0.36586(17) 0.0433 1.0000 Uani . U . . . .
C14 C 0.4765(3) -0.1226(2) 0.33490(15) 0.0359 1.0000 Uani . U . . . .
C15 C 0.6849(2) 0.0544(2) 0.36501(12) 0.0282 1.0000 Uani . U . . . .
C16 C 0.7236(3) -0.0351(2) 0.41029(13) 0.0340 1.0000 Uani . U . . . .
C17 C 0.8568(3) -0.0494(2) 0.43274(15) 0.0417 1.0000 Uani . U . . . .
C18 C 0.9506(3) 0.0250(3) 0.41070(14) 0.0419 1.0000 Uani . U . . . .
C19 C 0.9135(3) 0.1156(2) 0.36725(14) 0.0368 1.0000 Uani . U . . . .
C20 C 0.7805(2) 0.1290(2) 0.34478(13) 0.0296 1.0000 Uani . U . . . .
O1 O 0.73393(17) 0.21721(13) 0.30263(9) 0.0304 1.0000 Uani . U . . . .
C22 C 0.8277(2) 0.27912(19) 0.25321(14) 0.0295 1.0000 Uani . U . . . .
C23 C 0.8647(3) 0.3626(2) 0.27106(16) 0.0377 1.0000 Uani . U . . . .
C24 C 0.9488(3) 0.4295(2) 0.22104(18) 0.0415 1.0000 Uani . U . . . .
C25 C 0.9947(3) 0.4123(2) 0.15441(17) 0.0397 1.0000 Uani . U . . . .
C26 C 0.9561(3) 0.3287(2) 0.13642(15) 0.0337 1.0000 Uani . U . . . .
C27 C 0.8696(2) 0.26011(18) 0.18573(14) 0.0277 1.0000 Uani . U . . . .
P1 P 0.80334(6) 0.15257(4) 0.16353(3) 0.0235 1.0000 Uani . U . . . .
C29 C 0.8498(2) 0.17656(19) 0.06423(13) 0.0278 1.0000 Uani . U . . . .
C30 C 0.9605(3) 0.1299(2) 0.03436(15) 0.0393 1.0000 Uani . U . . . .
C31 C 0.9894(3) 0.1505(3) -0.04173(16) 0.0468 1.0000 Uani . U . . . .
C32 C 0.9081(3) 0.2160(2) -0.08727(15) 0.0439 1.0000 Uani . U . . . .
C33 C 0.7947(4) 0.2606(2) -0.05836(16) 0.0455 1.0000 Uani . U . . . .
C34 C 0.7664(3) 0.2410(2) 0.01732(15) 0.0372 1.0000 Uani . U . . . .
C35 C 0.9257(2) 0.05598(18) 0.20148(13) 0.0264 1.0000 Uani . U . . . .
C36 C 1.0640(3) 0.0752(2) 0.20685(14) 0.0318 1.0000 Uani . U . . . .
C37 C 1.1538(3) -0.0010(2) 0.23377(15) 0.0369 1.0000 Uani . U . . . .
C38 C 1.1089(3) -0.0963(2) 0.25547(15) 0.0408 1.0000 Uani . U . . . .
C39 C 0.9722(3) -0.1165(2) 0.25038(16) 0.0405 1.0000 Uani . U . . . .
C40 C 0.8813(3) -0.0401(2) 0.22349(15) 0.0328 1.0000 Uani . U . . . .
N1 N 0.4549(2) 0.24112(16) 0.13679(11) 0.0281 1.0000 Uani . U . . . .
C42 C 0.4490(3) 0.33539(19) 0.13937(14) 0.0321 1.0000 Uani . U . . . .
C43 C 0.5209(3) 0.3605(2) 0.19887(16) 0.0372 1.0000 Uani . U . . . .
C44 C 0.3790(3) 0.4081(2) 0.08936(16) 0.0402 1.0000 Uani . U . . . .
C45 C 0.3119(3) 0.3810(2) 0.03615(16) 0.0444 1.0000 Uani . U . . . .
C46 C 0.3178(3) 0.2838(2) 0.03420(15) 0.0408 1.0000 Uani . U . . . .
C47 C 0.3898(2) 0.2154(2) 0.08468(13) 0.0305 1.0000 Uani . U . . . .
C48 C 0.3994(2) 0.1107(2) 0.08476(13) 0.0293 1.0000 Uani . U . . . .
N2 N 0.4837(2) 0.05408(16) 0.13190(11) 0.0279 1.0000 Uani . U . . . .
C50 C 0.4937(3) -0.0412(2) 0.13502(14) 0.0328 1.0000 Uani . U . . . .
C51 C 0.4197(3) -0.0856(2) 0.09353(16) 0.0390 1.0000 Uani . U . . . .
C52 C 0.3348(3) -0.0272(2) 0.04496(16) 0.0415 1.0000 Uani . U . . . .
C53 C 0.3250(3) 0.0714(2) 0.04003(14) 0.0374 1.0000 Uani . U . . . .
C54 C 0.2334(4) 0.4543(3) -0.01968(19) 0.0648 1.0000 Uani . U . . . .
C55 C 0.3772(4) 0.5121(2) 0.0949(2) 0.0549 1.0000 Uani . U . . . .
P3 P 0.67772(10) -0.31616(6) 0.20077(5) 0.0522 1.0000 Uani . U . . . .
F4 F 0.8329(3) -0.3427(2) 0.2015(3) 0.1407 1.0000 Uani . U . . . .
F5 F 0.7078(3) -0.2248(2) 0.13283(16) 0.0974 1.0000 Uani . U . . . .
F3 F 0.6445(4) -0.4024(3) 0.2708(2) 0.1441 1.0000 Uani . U . . . .
F6 F 0.5171(3) -0.2838(3) 0.20683(19) 0.1117 1.0000 Uani . U . . . .
F1 F 0.6947(4) -0.2431(3) 0.24982(19) 0.1068 1.0000 Uani . U . . . .
F2 F 0.6400(6) -0.3795(4) 0.1529(3) 0.2054 1.0000 Uani . U . . . .
H41 H 0.2811 0.1854 0.2826 0.0403 1.0000 Uiso R . . . . .
H51 H 0.1481 0.3017 0.3265 0.0533 1.0000 Uiso R . . . . .
H61 H 0.2075 0.3482 0.4294 0.0601 1.0000 Uiso R . . . . .
H71 H 0.4048 0.2805 0.4861 0.0553 1.0000 Uiso R . . . . .
H81 H 0.5361 0.1617 0.4439 0.0393 1.0000 Uiso R . . . . .
H101 H 0.3016 0.0031 0.4357 0.0349 1.0000 Uiso R . . . . .
H111 H 0.1961 -0.1483 0.4857 0.0434 1.0000 Uiso R . . . . .
H121 H 0.2700 -0.2839 0.4434 0.0483 1.0000 Uiso R . . . . .
H131 H 0.4462 -0.2678 0.3485 0.0518 1.0000 Uiso R . . . . .
H141 H 0.5463 -0.1163 0.2954 0.0411 1.0000 Uiso R . . . . .
H161 H 0.6588 -0.0864 0.4258 0.0391 1.0000 Uiso R . . . . .
H171 H 0.8824 -0.1107 0.4634 0.0481 1.0000 Uiso R . . . . .
H181 H 1.0418 0.0143 0.4252 0.0481 1.0000 Uiso R . . . . .
H191 H 0.9774 0.1676 0.3530 0.0423 1.0000 Uiso R . . . . .
H231 H 0.8343 0.3734 0.3176 0.0422 1.0000 Uiso R . . . . .
H241 H 0.9738 0.4880 0.2320 0.0472 1.0000 Uiso R . . . . .
H251 H 1.0538 0.4578 0.1205 0.0446 1.0000 Uiso R . . . . .
H261 H 0.9888 0.3178 0.0903 0.0391 1.0000 Uiso R . . . . .
H301 H 1.0164 0.0841 0.0657 0.0433 1.0000 Uiso R . . . . .
H311 H 1.0651 0.1189 -0.0621 0.0546 1.0000 Uiso R . . . . .
H321 H 0.9297 0.2312 -0.1389 0.0520 1.0000 Uiso R . . . . .
H331 H 0.7378 0.3046 -0.0903 0.0511 1.0000 Uiso R . . . . .
H341 H 0.6886 0.2711 0.0372 0.0426 1.0000 Uiso R . . . . .
H361 H 1.0959 0.1406 0.1917 0.0367 1.0000 Uiso R . . . . .
H371 H 1.2474 0.0119 0.2377 0.0422 1.0000 Uiso R . . . . .
H381 H 1.1713 -0.1484 0.2732 0.0463 1.0000 Uiso R . . . . .
H391 H 0.9404 -0.1818 0.2656 0.0458 1.0000 Uiso R . . . . .
H401 H 0.7876 -0.0532 0.2198 0.0370 1.0000 Uiso R . . . . .
H431 H 0.5094 0.4284 0.1955 0.0423 1.0000 Uiso R . . . . .
H432 H 0.6164 0.3450 0.1931 0.0423 1.0000 Uiso R . . . . .
H433 H 0.4824 0.3239 0.2455 0.0423 1.0000 Uiso R . . . . .
H461 H 0.2712 0.2638 -0.0013 0.0458 1.0000 Uiso R . . . . .
H501 H 0.5548 -0.0805 0.1672 0.0383 1.0000 Uiso R . . . . .
H511 H 0.4285 -0.1539 0.0978 0.0444 1.0000 Uiso R . . . . .
H521 H 0.2818 -0.0552 0.0162 0.0475 1.0000 Uiso R . . . . .
H531 H 0.2688 0.1125 0.0059 0.0429 1.0000 Uiso R . . . . .
H541 H 0.1952 0.4215 -0.0510 0.0795 1.0000 Uiso R . . . . .
H542 H 0.2945 0.5033 -0.0481 0.0795 1.0000 Uiso R . . . . .
H543 H 0.1613 0.4838 0.0050 0.0795 1.0000 Uiso R . . . . .
H551 H 0.3266 0.5516 0.0572 0.0666 1.0000 Uiso R . . . . .
H552 H 0.4689 0.5351 0.0894 0.0666 1.0000 Uiso R . . . . .
H553 H 0.3344 0.5154 0.1414 0.0666 1.0000 Uiso R . . . . .

loop_
_atom_site_aniso_label
_atom_site_aniso_U_11
_atom_site_aniso_U_22
_atom_site_aniso_U_33
_atom_site_aniso_U_23
_atom_site_aniso_U_13
_atom_site_aniso_U_12
Cu1 0.01779(18) 0.0313(2) 0.02123(19) -0.00616(14) -0.00559(13) 0.00072(13)
P2 0.0168(3) 0.0340(3) 0.0207(3) -0.0054(2) -0.0041(2) 0.0021(2)
C3 0.0212(10) 0.0313(11) 0.0274(11) -0.0047(9) 0.0002(8) 0.0002(8)
C4 0.0221(11) 0.0407(14) 0.0410(14) -0.0075(11) -0.0054(10) 0.0015(9)
C5 0.0257(13) 0.0429(15) 0.0605(17) -0.0056(12) -0.0040(12) 0.0091(11)
C6 0.0466(16) 0.0443(16) 0.0595(18) -0.0159(14) 0.0050(13) 0.0132(13)
C7 0.0583(18) 0.0479(17) 0.0425(16) -0.0193(13) -0.0047(13) 0.0114(13)
C8 0.0345(13) 0.0396(14) 0.0304(12) -0.0098(10) -0.0046(10) 0.0045(10)
C9 0.0230(11) 0.0347(11) 0.0231(11) -0.0037(9) -0.0067(8) 0.0020(8)
C10 0.0238(11) 0.0398(12) 0.0258(11) -0.0082(10) -0.0050(8) 0.0011(9)
C11 0.0320(13) 0.0473(13) 0.0277(13) -0.0032(10) -0.0022(10) -0.0049(10)
C12 0.0479(16) 0.0390(13) 0.0366(14) -0.0028(11) -0.0076(11) -0.0081(12)
C13 0.0532(17) 0.0362(13) 0.0397(15) -0.0083(11) -0.0052(11) 0.0023(12)
C14 0.0369(14) 0.0391(12) 0.0302(13) -0.0077(10) -0.0007(10) 0.0042(10)
C15 0.0181(10) 0.0480(13) 0.0193(10) -0.0105(9) -0.0034(8) 0.0059(8)
C16 0.0257(11) 0.0522(14) 0.0221(11) -0.0061(10) -0.0042(9) 0.0074(10)
C17 0.0303(12) 0.0652(17) 0.0261(13) -0.0056(12) -0.0087(10) 0.0150(11)
C18 0.0224(12) 0.0784(18) 0.0252(13) -0.0132(12) -0.0087(10) 0.0105(11)
C19 0.0208(11) 0.0677(16) 0.0247(12) -0.0160(11) -0.0041(9) -0.0002(11)
C20 0.0218(10) 0.0499(12) 0.0196(11) -0.0135(9) -0.0040(8) 0.0044(9)
O1 0.0212(8) 0.0428(9) 0.0289(9) -0.0121(7) -0.0028(6) -0.0007(7)
C22 0.0200(11) 0.0377(12) 0.0335(12) -0.0127(9) -0.0059(9) 0.0002(9)
C23 0.0314(13) 0.0460(14) 0.0433(14) -0.0233(11) -0.0088(10) 0.0003(10)
C24 0.0362(14) 0.0376(14) 0.0568(15) -0.0191(12) -0.0151(11) -0.0027(10)
C25 0.0331(14) 0.0378(13) 0.0474(14) -0.0066(11) -0.0083(11) -0.0085(11)
C26 0.0270(12) 0.0396(13) 0.0352(13) -0.0094(10) -0.0045(10) -0.0051(10)
C27 0.0197(11) 0.0338(11) 0.0318(11) -0.0111(9) -0.0062(8) -0.0007(8)
P1 0.0174(3) 0.0315(3) 0.0231(3) -0.0093(2) -0.0023(2) -0.0008(2)
C29 0.0240(11) 0.0361(12) 0.0249(10) -0.0104(9) -0.0007(8) -0.0060(9)
C30 0.0234(12) 0.0669(19) 0.0316(12) -0.0201(12) -0.0045(10) 0.0042(11)
C31 0.0290(13) 0.083(2) 0.0341(13) -0.0271(14) 0.0022(10) -0.0019(13)
C32 0.0545(16) 0.0540(17) 0.0247(12) -0.0135(11) 0.0039(10) -0.0135(12)
C33 0.0699(19) 0.0366(14) 0.0287(12) -0.0060(11) -0.0063(12) 0.0042(13)
C34 0.0484(16) 0.0330(13) 0.0294(11) -0.0079(10) -0.0013(11) 0.0047(11)
C35 0.0204(10) 0.0377(11) 0.0226(11) -0.0111(9) -0.0024(8) 0.0029(8)
C36 0.0224(11) 0.0463(14) 0.0282(12) -0.0119(10) -0.0037(9) 0.0000(9)
C37 0.0225(12) 0.0596(14) 0.0307(13) -0.0157(12) -0.0053(10) 0.0073(10)
C38 0.0357(12) 0.0521(13) 0.0338(14) -0.0111(12) -0.0059(11) 0.0169(11)
C39 0.0392(13) 0.0380(14) 0.0426(15) -0.0091(12) -0.0014(12) 0.0063(10)
C40 0.0246(12) 0.0394(12) 0.0358(13) -0.0127(11) -0.0012(10) 0.0015(9)
N1 0.0203(9) 0.0368(9) 0.0244(9) -0.0037(8) -0.0022(7) 0.0036(8)
C42 0.0240(11) 0.0344(11) 0.0329(12) -0.0023(9) 0.0024(9) 0.0032(9)
C43 0.0316(13) 0.0319(13) 0.0463(15) -0.0067(11) -0.0045(11) -0.0005(10)
C44 0.0333(14) 0.0411(13) 0.0360(13) 0.0036(10) 0.0056(10) 0.0092(11)
C45 0.0354(14) 0.0557(14) 0.0312(13) 0.0051(11) 0.0003(10) 0.0164(12)
C46 0.0315(13) 0.0606(14) 0.0260(12) -0.0039(11) -0.0066(10) 0.0122(12)
C47 0.0191(11) 0.0473(12) 0.0220(11) -0.0039(9) -0.0015(8) 0.0034(9)
C48 0.0173(10) 0.0492(12) 0.0213(11) -0.0084(9) -0.0029(8) -0.0004(9)
N2 0.0200(9) 0.0405(10) 0.0249(9) -0.0104(8) -0.0050(7) -0.0010(8)
C50 0.0278(12) 0.0410(12) 0.0325(13) -0.0132(11) -0.0061(10) -0.0015(10)
C51 0.0348(14) 0.0486(15) 0.0393(14) -0.0202(12) -0.0039(10) -0.0078(11)
C52 0.0289(13) 0.0672(15) 0.0356(14) -0.0235(13) -0.0067(10) -0.0091(12)
C53 0.0226(12) 0.0637(14) 0.0279(12) -0.0138(12) -0.0068(9) -0.0009(11)
C54 0.064(2) 0.075(2) 0.0397(17) 0.0078(16) -0.0070(15) 0.0350(19)
C55 0.0512(18) 0.0375(14) 0.063(2) 0.0055(13) 0.0035(15) 0.0108(13)
P3 0.0631(5) 0.0407(4) 0.0531(5) -0.0123(4) -0.0030(4) -0.0088(4)
F4 0.0723(14) 0.0613(16) 0.249(4) 0.012(2) 0.031(2) 0.0237(13)
F5 0.0825(17) 0.0920(18) 0.0856(17) 0.0225(13) 0.0258(14) 0.0023(14)
F3 0.114(2) 0.104(2) 0.157(3) 0.069(2) -0.007(2) -0.021(2)
F6 0.0581(12) 0.131(3) 0.115(2) 0.0230(18) -0.0008(14) -0.0136(14)
F1 0.112(2) 0.123(2) 0.111(2) -0.077(2) -0.0065(19) -0.0034(19)
F2 0.256(5) 0.230(5) 0.182(4) -0.156(4) 0.070(4) -0.147(4)

loop_
_atom_type_symbol
_atom_type_scat_dispersion_real
_atom_type_scat_dispersion_imag
_atom_type_scat_Cromer_Mann_a1
_atom_type_scat_Cromer_Mann_b1
_atom_type_scat_Cromer_Mann_a2
_atom_type_scat_Cromer_Mann_b2
_atom_type_scat_Cromer_Mann_a3
_atom_type_scat_Cromer_Mann_b3
_atom_type_scat_Cromer_Mann_a4
_atom_type_scat_Cromer_Mann_b4
_atom_type_scat_Cromer_Mann_c
_atom_type_scat_source
C 0.0181 0.0091 2.3100 20.8439 1.0200 10.2075 1.5886 0.5687 0.8650 51.6512 0.2156 'International Tables Vol C 4.2.6.8 and 6.1.1.4'
H 0.0000 0.0000 0.4930 10.5109 0.3229 26.1257 0.1402 3.1424 0.0408 57.7998 0.0030 'International Tables Vol C 4.2.6.8 and 6.1.1.4'
N 0.0311 0.0180 12.2126 0.0057 3.1322 9.8933 2.0125 28.9975 1.1663 0.5826 -11.5290 'International Tables Vol C 4.2.6.8 and 6.1.1.4'
O 0.0492 0.0322 3.0485 13.2771 2.2868 5.7011 1.5463 0.3239 0.8670 32.9089 0.2508 'International Tables Vol C 4.2.6.8 and 6.1.1.4'
F 0.0727 0.0534 3.5392 10.2825 2.6412 4.2944 1.5170 0.2615 1.0243 26.1476 0.2776 'International Tables Vol C 4.2.6.8 and 6.1.1.4'
P 0.2955 0.4335 6.4345 1.9067 4.1791 27.1570 1.7800 0.5260 1.4908 68.1645 1.1149 'International Tables Vol C 4.2.6.8 and 6.1.1.4'
Cu -1.9646 0.5888 13.3380 3.5828 7.1676 0.2470 5.6158 11.3966 1.6735 64.8126 1.1910 'International Tables Vol C 4.2.6.8 and 6.1.1.4'

loop_
_geom_angle_atom_site_label_1
_geom_angle_site_symmetry_1
_geom_angle_atom_site_label_2
_geom_angle_site_symmetry_2
_geom_angle_atom_site_label_3
_geom_angle_site_symmetry_3
_geom_angle
_geom_angle_publ_flag
P2 . Cu1 . P1 . 113.00(2) yes
P2 . Cu1 . N1 . 118.39(6) yes
P1 . Cu1 . N1 . 110.40(6) yes
P2 . Cu1 . N2 . 117.81(6) yes
P1 . Cu1 . N2 . 113.21(6) yes
N1 . Cu1 . N2 . 80.09(8) yes
Cu1 . P2 . C3 . 113.79(8) yes
Cu1 . P2 . C9 . 120.87(8) yes
C3 . P2 . C9 . 103.28(11) yes
Cu1 . P2 . C15 . 109.58(8) yes
C3 . P2 . C15 . 105.91(11) yes
C9 . P2 . C15 . 101.90(11) yes
P2 . C3 . C4 . 117.9(2) yes
P2 . C3 . C8 . 122.90(19) yes
C4 . C3 . C8 . 119.2(2) yes
C3 . C4 . C5 . 120.4(3) yes
C3 . C4 . H41 . 119.7 no
C5 . C4 . H41 . 119.9 no
C4 . C5 . C6 . 120.2(3) yes
C4 . C5 . H51 . 119.5 no
C6 . C5 . H51 . 120.3 no
C5 . C6 . C7 . 119.6(3) yes
C5 . C6 . H61 . 120.0 no
C7 . C6 . H61 . 120.4 no
C6 . C7 . C8 . 120.4(3) yes
C6 . C7 . H71 . 119.7 no
C8 . C7 . H71 . 119.9 no
C7 . C8 . C3 . 120.2(3) yes
C7 . C8 . H81 . 119.6 no
C3 . C8 . H81 . 120.2 no
P2 . C9 . C10 . 123.1(2) yes
P2 . C9 . C14 . 118.15(19) yes
C10 . C9 . C14 . 118.8(2) yes
C9 . C10 . C11 . 120.3(2) yes
C9 . C10 . H101 . 119.6 no
C11 . C10 . H101 . 120.0 no
C10 . C11 . C12 . 120.5(3) yes
C10 . C11 . H111 . 120.0 no
C12 . C11 . H111 . 119.5 no
C11 . C12 . C13 . 119.8(3) yes
C11 . C12 . H121 . 120.4 no
C13 . C12 . H121 . 119.8 no
C12 . C13 . C14 . 120.0(3) yes
C12 . C13 . H131 . 120.2 no
C14 . C13 . H131 . 119.9 no
C9 . C14 . C13 . 120.7(3) yes
C9 . C14 . H141 . 119.8 no
C13 . C14 . H141 . 119.6 no
P2 . C15 . C16 . 123.6(2) yes
P2 . C15 . C20 . 117.30(19) yes
C16 . C15 . C20 . 118.4(2) yes
C15 . C16 . C17 . 120.3(3) yes
C15 . C16 . H161 . 119.6 no
C17 . C16 . H161 . 120.1 no
C16 . C17 . C18 . 120.2(3) yes
C16 . C17 . H171 . 119.7 no
C18 . C17 . H171 . 120.2 no
C17 . C18 . C19 . 120.7(2) yes
C17 . C18 . H181 . 119.8 no
C19 . C18 . H181 . 119.5 no
C18 . C19 . C20 . 118.6(3) yes
C18 . C19 . H191 . 120.9 no
C20 . C19 . H191 . 120.4 no
C19 . C20 . C15 . 121.7(3) yes
C19 . C20 . O1 . 122.6(2) yes
C15 . C20 . O1 . 115.7(2) yes
C20 . O1 . C22 . 119.20(19) yes
O1 . C22 . C23 . 117.5(2) yes
O1 . C22 . C27 . 119.7(2) yes
C23 . C22 . C27 . 122.5(2) yes
C22 . C23 . C24 . 119.3(3) yes
C22 . C23 . H231 . 120.4 no
C24 . C23 . H231 . 120.4 no
C23 . C24 . C25 . 119.9(3) yes
C23 . C24 . H241 . 120.4 no
C25 . C24 . H241 . 119.7 no
C24 . C25 . C26 . 120.6(3) yes
C24 . C25 . H251 . 119.9 no
C26 . C25 . H251 . 119.6 no
C25 . C26 . C27 . 120.7(3) yes
C25 . C26 . H261 . 119.6 no
C27 . C26 . H261 . 119.8 no
C26 . C27 . C22 . 117.0(2) yes
C26 . C27 . P1 . 123.36(19) yes
C22 . C27 . P1 . 119.56(19) yes
C27 . P1 . Cu1 . 114.63(8) yes
C27 . P1 . C29 . 102.82(11) yes
Cu1 . P1 . C29 . 113.76(8) yes
C27 . P1 . C35 . 102.92(11) yes
Cu1 . P1 . C35 . 118.13(8) yes
C29 . P1 . C35 . 102.65(11) yes
P1 . C29 . C30 . 122.8(2) yes
P1 . C29 . C34 . 117.99(19) yes
C30 . C29 . C34 . 119.2(2) yes
C29 . C30 . C31 . 120.0(3) yes
C29 . C30 . H301 . 120.1 no
C31 . C30 . H301 . 120.0 no
C30 . C31 . C32 . 120.1(3) yes
C30 . C31 . H311 . 120.0 no
C32 . C31 . H311 . 119.9 no
C31 . C32 . C33 . 120.5(3) yes
C31 . C32 . H321 . 119.8 no
C33 . C32 . H321 . 119.7 no
C32 . C33 . C34 . 119.5(3) yes
C32 . C33 . H331 . 119.9 no
C34 . C33 . H331 . 120.5 no
C29 . C34 . C33 . 120.6(3) yes
C29 . C34 . H341 . 119.7 no
C33 . C34 . H341 . 119.6 no
P1 . C35 . C36 . 122.2(2) yes
P1 . C35 . C40 . 118.75(18) yes
C36 . C35 . C40 . 119.0(2) yes
C35 . C36 . C37 . 120.0(3) yes
C35 . C36 . H361 . 119.8 no
C37 . C36 . H361 . 120.2 no
C36 . C37 . C38 . 120.7(2) yes
C36 . C37 . H371 . 120.1 no
C38 . C37 . H371 . 119.2 no
C37 . C38 . C39 . 120.0(3) yes
C37 . C38 . H381 . 120.3 no
C39 . C38 . H381 . 119.7 no
C38 . C39 . C40 . 119.6(3) yes
C38 . C39 . H391 . 120.5 no
C40 . C39 . H391 . 119.9 no
C39 . C40 . C35 . 120.7(2) yes
C39 . C40 . H401 . 120.2 no
C35 . C40 . H401 . 119.1 no
Cu1 . N1 . C42 . 128.35(17) yes
Cu1 . N1 . C47 . 112.61(17) yes
C42 . N1 . C47 . 118.6(2) yes
N1 . C42 . C43 . 116.9(2) yes
N1 . C42 . C44 . 122.4(3) yes
C43 . C42 . C44 . 120.7(3) yes
C42 . C43 . H431 . 109.4 no
C42 . C43 . H432 . 109.4 no
H431 . C43 . H432 . 109.5 no
C42 . C43 . H433 . 109.6 no
H431 . C43 . H433 . 109.5 no
H432 . C43 . H433 . 109.5 no
C42 . C44 . C45 . 118.6(3) yes
C42 . C44 . C55 . 119.8(3) yes
C45 . C44 . C55 . 121.6(3) yes
C44 . C45 . C46 . 118.6(3) yes
C44 . C45 . C54 . 122.2(3) yes
C46 . C45 . C54 . 119.2(3) yes
C45 . C46 . C47 . 120.2(3) yes
C45 . C46 . H461 . 119.7 no
C47 . C46 . H461 . 120.1 no
C46 . C47 . N1 . 121.6(3) yes
C46 . C47 . C48 . 122.2(2) yes
N1 . C47 . C48 . 116.2(2) yes
C47 . C48 . N2 . 116.1(2) yes
C47 . C48 . C53 . 122.7(2) yes
N2 . C48 . C53 . 121.2(3) yes
C48 . N2 . Cu1 . 114.61(17) yes
C48 . N2 . C50 . 118.3(2) yes
Cu1 . N2 . C50 . 126.92(17) yes
N2 . C50 . C51 . 123.4(3) yes
N2 . C50 . H501 . 118.1 no
C51 . C50 . H501 . 118.5 no
C50 . C51 . C52 . 118.0(3) yes
C50 . C51 . H511 . 121.0 no
C52 . C51 . H511 . 121.1 no
C51 . C52 . C53 . 119.5(2) yes
C51 . C52 . H521 . 120.2 no
C53 . C52 . H521 . 120.3 no
C48 . C53 . C52 . 119.6(3) yes
C48 . C53 . H531 . 120.2 no
C52 . C53 . H531 . 120.2 no
C45 . C54 . H541 . 109.3 no
C45 . C54 . H542 . 109.5 no
H541 . C54 . H542 . 109.5 no
C45 . C54 . H543 . 109.6 no
H541 . C54 . H543 . 109.5 no
H542 . C54 . H543 . 109.5 no
C44 . C55 . H551 . 109.2 no
C44 . C55 . H552 . 109.7 no
H551 . C55 . H552 . 109.5 no
C44 . C55 . H553 . 109.6 no
H551 . C55 . H553 . 109.5 no
H552 . C55 . H553 . 109.5 no
F4 . P3 . F5 . 91.00(18) yes
F4 . P3 . F3 . 90.5(2) yes
F5 . P3 . F3 . 176.6(2) yes
F4 . P3 . F6 . 174.3(3) yes
F5 . P3 . F6 . 90.18(16) yes
F3 . P3 . F6 . 87.99(19) yes
F4 . P3 . F1 . 90.5(2) yes
F5 . P3 . F1 . 85.8(2) yes
F3 . P3 . F1 . 91.2(3) yes
F6 . P3 . F1 . 84.0(2) yes
F4 . P3 . F2 . 98.0(3) yes
F5 . P3 . F2 . 92.8(3) yes
F3 . P3 . F2 . 90.0(3) yes
F6 . P3 . F2 . 87.6(3) yes
F1 . P3 . F2 . 171.4(3) yes

loop_
_geom_bond_atom_site_label_1
_geom_bond_site_symmetry_1
_geom_bond_atom_site_label_2
_geom_bond_site_symmetry_2
_geom_bond_distance
_geom_bond_publ_flag
Cu1 . P2 . 2.2586(7) yes
Cu1 . P1 . 2.2833(6) yes
Cu1 . N1 . 2.107(2) yes
Cu1 . N2 . 2.051(2) yes
P2 . C3 . 1.826(2) yes
P2 . C9 . 1.829(3) yes
P2 . C15 . 1.834(2) yes
C3 . C4 . 1.396(4) yes
C3 . C8 . 1.388(4) yes
C4 . C5 . 1.387(4) yes
C4 . H41 . 0.950 no
C5 . C6 . 1.384(5) yes
C5 . H51 . 0.950 no
C6 . C7 . 1.389(5) yes
C6 . H61 . 0.950 no
C7 . C8 . 1.390(4) yes
C7 . H71 . 0.950 no
C8 . H81 . 0.950 no
C9 . C10 . 1.392(3) yes
C9 . C14 . 1.398(4) yes
C10 . C11 . 1.390(4) yes
C10 . H101 . 0.950 no
C11 . C12 . 1.380(4) yes
C11 . H111 . 0.950 no
C12 . C13 . 1.388(4) yes
C12 . H121 . 0.950 no
C13 . C14 . 1.386(4) yes
C13 . H131 . 0.950 no
C14 . H141 . 0.950 no
C15 . C16 . 1.394(4) yes
C15 . C20 . 1.388(4) yes
C16 . C17 . 1.394(4) yes
C16 . H161 . 0.950 no
C17 . C18 . 1.375(5) yes
C17 . H171 . 0.950 no
C18 . C19 . 1.387(4) yes
C18 . H181 . 0.950 no
C19 . C20 . 1.392(3) yes
C19 . H191 . 0.950 no
C20 . O1 . 1.382(3) yes
O1 . C22 . 1.397(3) yes
C22 . C23 . 1.380(4) yes
C22 . C27 . 1.394(4) yes
C23 . C24 . 1.383(4) yes
C23 . H231 . 0.950 no
C24 . C25 . 1.377(4) yes
C24 . H241 . 0.950 no
C25 . C26 . 1.388(4) yes
C25 . H251 . 0.950 no
C26 . C27 . 1.403(4) yes
C26 . H261 . 0.950 no
C27 . P1 . 1.835(2) yes
P1 . C29 . 1.836(2) yes
P1 . C35 . 1.825(2) yes
C29 . C30 . 1.394(4) yes
C29 . C34 . 1.392(4) yes
C30 . C31 . 1.397(4) yes
C30 . H301 . 0.950 no
C31 . C32 . 1.374(5) yes
C31 . H311 . 0.950 no
C32 . C33 . 1.388(5) yes
C32 . H321 . 0.950 no
C33 . C34 . 1.389(4) yes
C33 . H331 . 0.950 no
C34 . H341 . 0.950 no
C35 . C36 . 1.402(3) yes
C35 . C40 . 1.388(4) yes
C36 . C37 . 1.383(4) yes
C36 . H361 . 0.950 no
C37 . C38 . 1.379(5) yes
C37 . H371 . 0.950 no
C38 . C39 . 1.389(4) yes
C38 . H381 . 0.950 no
C39 . C40 . 1.392(4) yes
C39 . H391 . 0.950 no
C40 . H401 . 0.950 no
N1 . C42 . 1.347(4) yes
N1 . C47 . 1.352(3) yes
C42 . C43 . 1.503(4) yes
C42 . C44 . 1.407(4) yes
C43 . H431 . 0.950 no
C43 . H432 . 0.950 no
C43 . H433 . 0.950 no
C44 . C45 . 1.390(5) yes
C44 . C55 . 1.502(5) yes
C45 . C46 . 1.385(5) yes
C45 . C54 . 1.516(4) yes
C46 . C47 . 1.391(4) yes
C46 . H461 . 0.950 no
C47 . C48 . 1.481(4) yes
C48 . N2 . 1.352(3) yes
C48 . C53 . 1.394(4) yes
N2 . C50 . 1.335(4) yes
C50 . C51 . 1.388(4) yes
C50 . H501 . 0.950 no
C51 . C52 . 1.382(4) yes
C51 . H511 . 0.950 no
C52 . C53 . 1.374(5) yes
C52 . H521 . 0.950 no
C53 . H531 . 0.950 no
C54 . H541 . 0.950 no
C54 . H542 . 0.950 no
C54 . H543 . 0.950 no
C55 . H551 . 0.950 no
C55 . H552 . 0.950 no
C55 . H553 . 0.950 no
P3 . F4 . 1.543(3) yes
P3 . F5 . 1.583(3) yes
P3 . F3 . 1.569(3) yes
P3 . F6 . 1.615(3) yes
P3 . F1 . 1.581(3) yes
P3 . F2 . 1.506(4) yes

loop_
_geom_hbond_atom_site_label_D
_geom_hbond_site_symmetry_D
_geom_hbond_atom_site_label_H
_geom_hbond_site_symmetry_H
_geom_hbond_atom_site_label_A
_geom_hbond_site_symmetry_A
_geom_hbond_angle_DHA
_geom_hbond_distance_DH
_geom_hbond_distance_HA
_geom_hbond_distance_DA
_geom_hbond_publ_flag
C43 . H432 . C22 . 147 0.95 2.48 3.318(4) yes
C43 . H433 . C4 . 151 0.95 2.54 3.405(4) yes

loop_
_platon_squeeze_void_nr
_platon_squeeze_void_average_x
_platon_squeeze_void_average_y
_platon_squeeze_void_average_z
_platon_squeeze_void_volume
_platon_squeeze_void_count_electrons
_platon_squeeze_void_content
1 -0.008 0.500 0.500 478 136 ' '
